data_7039214
loop_
_publ_author_name
'Lake, Benjamin R. M.'
'Shaver, Michael P.'

_publ_section_title
;
 Iron(ii) \b-ketiminate complexes as mediators of controlled radical
 polymerisation.
;
_journal_issue 40
_journal_name_full 'Dalton transactions (Cambridge, England : 2003)'
_journal_page_first 15840
_journal_page_last 15849
_journal_paper_doi 10.1039/c6dt01208f
_journal_volume 45
_journal_year 2016
_chemical_formula_moiety 'C16 H34 Fe N2 O2 Si2'
_chemical_formula_sum 'C16 H34 Fe N2 O2 Si2'
_chemical_formula_weight 398.48
_space_group_crystal_system monoclinic
_space_group_IT_number 14
_space_group_name_Hall '-P 2ybc'
_space_group_name_H-M_alt 'P 1 21/c 1'
_symmetry_space_group_name_Hall '-P 2ybc'
_symmetry_space_group_name_H-M 'P 1 21/c 1'
_atom_sites_solution_hydrogens geom
_atom_sites_solution_primary iterative
_audit_creation_date 2015-02-17
_audit_creation_method
;
Olex2 1.2
(compiled 2015.01.26 svn.r3150 for OlexSys, GUI svn.r4998)
;
_audit_update_record
;
2016-03-23 deposited with the CCDC.
2016-05-02 downloaded from the CCDC.
;
_cell_angle_alpha 90
_cell_angle_beta 91.0690(7)
_cell_angle_gamma 90
_cell_formula_units_Z 4
_cell_length_a 12.06239(9)
_cell_length_b 9.46682(8)
_cell_length_c 18.89946(16)
_cell_measurement_reflns_used 22160
_cell_measurement_temperature 120.00(10)
_cell_measurement_theta_max 30.8570
_cell_measurement_theta_min 3.4560
_cell_volume 2157.80(3)
_computing_cell_refinement
;
CrysAlisPro, Agilent Technologies,
Version 1.171.37.35e (release 07-10-2014 CrysAlis171 .NET)
(compiled Oct  7 2014,17:20:27)
;
_computing_data_collection
;
CrysAlisPro, Agilent Technologies,
Version 1.171.37.35e (release 07-10-2014 CrysAlis171 .NET)
(compiled Oct  7 2014,17:20:27)
;
_computing_data_reduction
;
CrysAlisPro, Agilent Technologies,
Version 1.171.37.35e (release 07-10-2014 CrysAlis171 .NET)
(compiled Oct  7 2014,17:20:27)
;
_computing_molecular_graphics 'Olex2 (Dolomanov et al., 2009)'
_computing_publication_material 'Olex2 (Dolomanov et al., 2009)'
_computing_structure_refinement 'ShelXL (Sheldrick, 2008)'
_computing_structure_solution
;
Superflip (Palatinus & Chapuis, 2007;Palatinus & van der Lee, 2008;
Palatinus et al., 2012)
;
_diffrn_ambient_environment N~2~
_diffrn_ambient_temperature 120.00(10)
_diffrn_detector 'CCD plate'
_diffrn_detector_area_resol_mean 10.3147
_diffrn_detector_type Atlas
_diffrn_measured_fraction_theta_full 0.998
_diffrn_measured_fraction_theta_max 0.949
_diffrn_measurement_details
;
  1 omega  -20.00   27.00   1.0000   10.0000
omega____ theta____ kappa____ phi______ frames
    -      -13.3975  -99.0000   60.0000 47

  2 omega  -50.00   65.00   1.0000   10.0000
omega____ theta____ kappa____ phi______ frames
    -      -13.3975   19.0000   30.0000 115

  3 omega  -56.00   41.00   1.0000   10.0000
omega____ theta____ kappa____ phi______ frames
    -       14.4912  -57.0000 -150.0000 97

  4 omega  -56.00   41.00   1.0000   10.0000
omega____ theta____ kappa____ phi______ frames
    -       14.4912  -57.0000  120.0000 97

  5 omega   -8.00   87.00   1.0000   10.0000
omega____ theta____ kappa____ phi______ frames
    -       14.4912   38.0000  120.0000 95

  6 omega  -20.00   54.00   1.0000   10.0000
omega____ theta____ kappa____ phi______ frames
    -       14.4912  -99.0000 -150.0000 74

  7 omega  -12.00   85.00   1.0000   10.0000
omega____ theta____ kappa____ phi______ frames
    -       14.4912   57.0000    0.0000 97

  8 omega   -8.00   76.00   1.0000   10.0000
omega____ theta____ kappa____ phi______ frames
    -       14.4912   38.0000  -90.0000 84
;
_diffrn_measurement_device 'four-circle diffractometer'
_diffrn_measurement_device_type 'SuperNova, Dual, Cu at zero, Atlas'
_diffrn_measurement_method '\w scans'
_diffrn_orient_matrix_UB_11 0.0565233000
_diffrn_orient_matrix_UB_12 -0.0140677000
_diffrn_orient_matrix_UB_13 -0.0069472000
_diffrn_orient_matrix_UB_21 0.0141483000
_diffrn_orient_matrix_UB_22 0.0696554000
_diffrn_orient_matrix_UB_23 0.0106382000
_diffrn_orient_matrix_UB_31 0.0080319000
_diffrn_orient_matrix_UB_32 -0.0237529000
_diffrn_orient_matrix_UB_33 0.0353166000
_diffrn_radiation_monochromator mirror
_diffrn_radiation_probe x-ray
_diffrn_radiation_type MoK\a
_diffrn_radiation_wavelength 0.71073
_diffrn_reflns_av_R_equivalents 0.0339
_diffrn_reflns_av_unetI/netI 0.0236
_diffrn_reflns_Laue_measured_fraction_full 0.998
_diffrn_reflns_Laue_measured_fraction_max 0.949
_diffrn_reflns_limit_h_max 17
_diffrn_reflns_limit_h_min -17
_diffrn_reflns_limit_k_max 13
_diffrn_reflns_limit_k_min -13
_diffrn_reflns_limit_l_max 27
_diffrn_reflns_limit_l_min -26
_diffrn_reflns_number 44886
_diffrn_reflns_point_group_measured_fraction_full 0.998
_diffrn_reflns_point_group_measured_fraction_max 0.949
_diffrn_reflns_theta_full 26.000
_diffrn_reflns_theta_max 31.120
_diffrn_reflns_theta_min 2.735
_diffrn_source 'SuperNova (Mo) X-ray Source'
_exptl_absorpt_coefficient_mu 0.819
_exptl_absorpt_correction_T_max 0.878
_exptl_absorpt_correction_T_min 0.702
_exptl_absorpt_correction_type gaussian
_exptl_absorpt_process_details
;
CrysAlisPro, Agilent Technologies,
Version 1.171.37.35e (release 07-10-2014 CrysAlis171 .NET)
(compiled Oct  7 2014,17:20:27)
Numerical absorption correction based on gaussian integration over
            a multifaceted crystal model
Empirical absorption correction using spherical harmonics,
 implemented in SCALE3 ABSPACK scaling algorithm.
;
_exptl_crystal_colour green
_exptl_crystal_colour_primary green
_exptl_crystal_density_diffrn 1.227
_exptl_crystal_description plate
_exptl_crystal_F_000 856
_exptl_crystal_recrystallization_method 'Re-crystallisation from solvent'
_exptl_crystal_size_max 0.5458
_exptl_crystal_size_mid 0.4191
_exptl_crystal_size_min 0.1544
_refine_diff_density_max 0.366
_refine_diff_density_min -0.232
_refine_diff_density_rms 0.052
_refine_ls_extinction_method none
_refine_ls_goodness_of_fit_ref 1.074
_refine_ls_hydrogen_treatment constr
_refine_ls_matrix_type full
_refine_ls_number_parameters 216
_refine_ls_number_reflns 6597
_refine_ls_number_restraints 0
_refine_ls_restrained_S_all 1.074
_refine_ls_R_factor_all 0.0350
_refine_ls_R_factor_gt 0.0282
_refine_ls_shift/su_max 0.003
_refine_ls_shift/su_mean 0.000
_refine_ls_structure_factor_coef Fsqd
_refine_ls_weighting_details 'w=1/[\s^2^(Fo^2^)+(0.0269P)^2^+0.7663P] where P=(Fo^2^+2Fc^2^)/3'
_refine_ls_weighting_scheme calc
_refine_ls_wR_factor_gt 0.0661
_refine_ls_wR_factor_ref 0.0697
_reflns_Friedel_coverage 0.000
_reflns_number_gt 5798
_reflns_number_total 6597
_reflns_threshold_expression 'I > 2\s(I)'
_cod_data_source_file c6dt01208f2.cif
_cod_data_source_block Complex2a
_cod_depositor_comments 'Adding full bibliography for 7039213--7039221.cif.'
_cod_database_code 7039214
_chemical_oxdiff_formula 'C16 H34 Fe N2 O2 Si2'
_chemical_oxdiff_usercomment '@ 120 K BRML55'
_shelx_space_group_comment
;
The symmetry employed for this shelxl refinement is uniquely defined
by the following loop, which should always be used as a source of
symmetry information in preference to the above space-group names.
They are only intended as comments.
;
_reflns_odcompleteness_completeness 99.79
_reflns_odcompleteness_iscentric 1
_reflns_odcompleteness_theta 26.32
_olex2_refinement_description
;
1. Fixed Uiso
 At 1.2 times of:
  All C(H) groups, All C(H,H) groups
 At 1.5 times of:
  All C(H,H,H) groups
2.a Ternary CH refined with riding coordinates:
 C7(H7)
2.b Secondary CH2 refined with riding coordinates:
 C6(H6A,H6B), C8(H8A,H8B), C9(H9A,H9B), C10(H10A,H10B)
2.c Aromatic/amide H refined with riding coordinates:
 C3(H3)
2.d Idealised Me refined as rotating group:
 C1(H1A,H1B,H1C), C5(H5A,H5B,H5C), C11(H11A,H11B,H11C), C12(H12A,H12B,H12C),
 C13(H13A,H13B,H13C), C14(H14A,H14B,H14C), C15(H15A,H15B,H15C), C16(H16A,H16B,
 H16C)
;
_shelx_shelxl_version_number 2014/7
_olex2_submission_special_instructions 'No special instructions were received'
_solvent_exptl_crystal_recrystallization_method Hexane

loop_
_space_group_symop_operation_xyz
'x, y, z'
'-x, y+1/2, -z+1/2'
'-x, -y, -z'
'x, -y-1/2, z-1/2'

loop_
_atom_site_label
_atom_site_type_symbol
_atom_site_fract_x
_atom_site_fract_y
_atom_site_fract_z
_atom_site_U_iso_or_equiv
_atom_site_adp_type
_atom_site_occupancy
_atom_site_site_symmetry_order
_atom_site_calc_flag
_atom_site_refinement_flags_posn
Fe1 Fe 0.64606(2) 0.38647(2) 0.61487(2) 0.01685(5) Uani 1 1 d .
Si1 Si 0.88197(3) 0.42742(4) 0.68410(2) 0.02063(7) Uani 1 1 d .
Si2 Si 0.84998(3) 0.22579(4) 0.55968(2) 0.02166(8) Uani 1 1 d .
O1 O 0.55628(7) 0.21494(9) 0.62407(5) 0.02430(18) Uani 1 1 d .
O2 O 0.64128(7) 0.56113(9) 0.54284(5) 0.02327(18) Uani 1 1 d .
N1 N 0.51464(8) 0.50467(11) 0.64930(5) 0.0206(2) Uani 1 1 d .
N2 N 0.80527(8) 0.35226(11) 0.61698(5) 0.01952(19) Uani 1 1 d .
C1 C 0.42497(12) 0.05003(15) 0.66487(7) 0.0308(3) Uani 1 1 d .
H1A H 0.4034 0.0158 0.6188 0.046 Uiso 1 1 calc GR
H1B H 0.3624 0.0469 0.6955 0.046 Uiso 1 1 calc GR
H1C H 0.4833 -0.0082 0.6841 0.046 Uiso 1 1 calc GR
C2 C 0.46565(10) 0.20070(14) 0.65892(6) 0.0228(2) Uani 1 1 d .
C3 C 0.40535(10) 0.30908(15) 0.68751(6) 0.0246(3) Uani 1 1 d .
H3 H 0.3454 0.2836 0.7150 0.030 Uiso 1 1 calc R
C4 C 0.42528(10) 0.45625(14) 0.67944(6) 0.0220(2) Uani 1 1 d .
C5 C 0.33567(11) 0.55436(17) 0.70568(8) 0.0320(3) Uani 1 1 d .
H5A H 0.3690 0.6285 0.7334 0.048 Uiso 1 1 calc GR
H5B H 0.2850 0.5021 0.7343 0.048 Uiso 1 1 calc GR
H5C H 0.2962 0.5946 0.6660 0.048 Uiso 1 1 calc GR
C6 C 0.52529(11) 0.65493(13) 0.63152(7) 0.0247(2) Uani 1 1 d .
H6A H 0.5825 0.6983 0.6610 0.030 Uiso 1 1 calc R
H6B H 0.4559 0.7035 0.6396 0.030 Uiso 1 1 calc R
C7 C 0.55531(10) 0.66568(13) 0.55458(7) 0.0230(2) Uani 1 1 d .
H7 H 0.4902 0.6439 0.5248 0.028 Uiso 1 1 calc R
C8 C 0.60482(12) 0.80757(14) 0.53190(8) 0.0298(3) Uani 1 1 d .
H8A H 0.5620 0.8480 0.4930 0.036 Uiso 1 1 calc R
H8B H 0.6059 0.8739 0.5710 0.036 Uiso 1 1 calc R
C9 C 0.72185(12) 0.77386(16) 0.50917(10) 0.0389(3) Uani 1 1 d .
H9A H 0.7403 0.8263 0.4669 0.047 Uiso 1 1 calc R
H9B H 0.7752 0.7970 0.5464 0.047 Uiso 1 1 calc R
C10 C 0.72124(11) 0.61731(14) 0.49476(7) 0.0283(3) Uani 1 1 d .
H10A H 0.6993 0.5981 0.4461 0.034 Uiso 1 1 calc R
H10B H 0.7940 0.5767 0.5039 0.034 Uiso 1 1 calc R
C11 C 0.85625(12) 0.34122(17) 0.77155(7) 0.0345(3) Uani 1 1 d .
H11A H 0.7791 0.3489 0.7824 0.052 Uiso 1 1 calc GR
H11B H 0.8999 0.3873 0.8078 0.052 Uiso 1 1 calc GR
H11C H 0.8766 0.2433 0.7692 0.052 Uiso 1 1 calc GR
C12 C 0.84611(13) 0.61882(15) 0.69341(8) 0.0344(3) Uani 1 1 d .
H12A H 0.8682 0.6689 0.6518 0.052 Uiso 1 1 calc GR
H12B H 0.8842 0.6572 0.7341 0.052 Uiso 1 1 calc GR
H12C H 0.7676 0.6285 0.6991 0.052 Uiso 1 1 calc GR
C13 C 1.03572(11) 0.41971(17) 0.67126(8) 0.0335(3) Uani 1 1 d .
H13A H 1.0578 0.3235 0.6639 0.050 Uiso 1 1 calc GR
H13B H 1.0733 0.4565 0.7125 0.050 Uiso 1 1 calc GR
H13C H 1.0547 0.4752 0.6307 0.050 Uiso 1 1 calc GR
C14 C 0.89302(15) 0.06069(16) 0.60701(9) 0.0439(4) Uani 1 1 d .
H14A H 0.9518 0.0819 0.6403 0.066 Uiso 1 1 calc GR
H14B H 0.9185 -0.0074 0.5733 0.066 Uiso 1 1 calc GR
H14C H 0.8309 0.0227 0.6317 0.066 Uiso 1 1 calc GR
C15 C 0.96894(13) 0.28565(19) 0.50468(9) 0.0440(4) Uani 1 1 d .
H15A H 0.9528 0.3772 0.4852 0.066 Uiso 1 1 calc GR
H15B H 0.9800 0.2196 0.4669 0.066 Uiso 1 1 calc GR
H15C H 1.0350 0.2908 0.5337 0.066 Uiso 1 1 calc GR
C16 C 0.73771(11) 0.17899(16) 0.49376(7) 0.0298(3) Uani 1 1 d .
H16A H 0.6753 0.1410 0.5181 0.045 Uiso 1 1 calc GR
H16B H 0.7651 0.1099 0.4613 0.045 Uiso 1 1 calc GR
H16C H 0.7154 0.2622 0.4682 0.045 Uiso 1 1 calc GR

loop_
_atom_site_aniso_label
_atom_site_aniso_U_11
_atom_site_aniso_U_22
_atom_site_aniso_U_33
_atom_site_aniso_U_23
_atom_site_aniso_U_13
_atom_site_aniso_U_12
Fe1 0.01244(8) 0.01639(9) 0.02173(9) -0.00064(6) 0.00057(6) 0.00005(6)
Si1 0.01598(14) 0.02016(16) 0.02565(16) -0.00054(13) -0.00264(12) -0.00247(12)
Si2 0.01650(15) 0.01789(16) 0.03062(17) -0.00493(13) 0.00107(12) 0.00225(12)
O1 0.0205(4) 0.0200(4) 0.0325(5) -0.0008(4) 0.0046(3) -0.0032(3)
O2 0.0218(4) 0.0194(4) 0.0289(4) 0.0039(3) 0.0067(3) 0.0038(3)
N1 0.0183(4) 0.0206(5) 0.0232(5) -0.0011(4) 0.0028(4) 0.0019(4)
N2 0.0138(4) 0.0186(5) 0.0261(5) -0.0031(4) -0.0011(4) 0.0012(4)
C1 0.0331(7) 0.0279(7) 0.0315(7) 0.0043(5) 0.0029(5) -0.0103(6)
C2 0.0229(5) 0.0255(6) 0.0200(5) 0.0040(5) -0.0024(4) -0.0064(5)
C3 0.0194(5) 0.0329(7) 0.0216(5) 0.0029(5) 0.0038(4) -0.0041(5)
C4 0.0179(5) 0.0294(7) 0.0186(5) -0.0024(5) 0.0001(4) 0.0020(5)
C5 0.0207(6) 0.0405(8) 0.0350(7) -0.0060(6) 0.0067(5) 0.0046(5)
C6 0.0253(6) 0.0196(6) 0.0295(6) -0.0037(5) 0.0030(5) 0.0019(5)
C7 0.0204(5) 0.0194(6) 0.0290(6) -0.0003(5) -0.0024(4) 0.0036(4)
C8 0.0327(7) 0.0210(6) 0.0358(7) 0.0042(5) 0.0019(5) 0.0017(5)
C9 0.0275(7) 0.0246(7) 0.0646(10) 0.0040(7) 0.0034(7) -0.0048(5)
C10 0.0285(6) 0.0268(7) 0.0300(6) 0.0048(5) 0.0087(5) -0.0008(5)
C11 0.0329(7) 0.0405(8) 0.0299(7) 0.0039(6) -0.0033(5) -0.0087(6)
C12 0.0354(7) 0.0248(7) 0.0428(8) -0.0099(6) -0.0063(6) -0.0020(6)
C13 0.0182(6) 0.0400(8) 0.0421(8) 0.0009(6) -0.0050(5) -0.0048(5)
C14 0.0524(10) 0.0223(7) 0.0564(10) -0.0054(7) -0.0157(8) 0.0119(7)
C15 0.0311(7) 0.0470(10) 0.0544(9) -0.0194(8) 0.0195(7) -0.0070(7)
C16 0.0277(6) 0.0309(7) 0.0307(6) -0.0090(6) 0.0001(5) 0.0010(5)

loop_
_atom_type_symbol
_atom_type_description
_atom_type_scat_dispersion_real
_atom_type_scat_dispersion_imag
_atom_type_scat_source
C C 0.0033 0.0016 'International Tables Vol C Tables 4.2.6.8 and 6.1.1.4'
H H 0.0000 0.0000 'International Tables Vol C Tables 4.2.6.8 and 6.1.1.4'
Fe Fe 0.3463 0.8444 'International Tables Vol C Tables 4.2.6.8 and 6.1.1.4'
N N 0.0061 0.0033 'International Tables Vol C Tables 4.2.6.8 and 6.1.1.4'
O O 0.0106 0.0060 'International Tables Vol C Tables 4.2.6.8 and 6.1.1.4'
Si Si 0.0817 0.0704 'International Tables Vol C Tables 4.2.6.8 and 6.1.1.4'

loop_
_exptl_crystal_face_index_h
_exptl_crystal_face_index_k
_exptl_crystal_face_index_l
_exptl_crystal_face_perp_dist
_exptl_oxdiff_crystal_face_indexfrac_h
_exptl_oxdiff_crystal_face_indexfrac_k
_exptl_oxdiff_crystal_face_indexfrac_l
_exptl_oxdiff_crystal_face_x
_exptl_oxdiff_crystal_face_y
_exptl_oxdiff_crystal_face_z
-2 8 -21 0.2685 -2.0000 8.0000 -21.0000 -0.0797 0.3055 -0.9477
-2 -10 -17 0.2045 -2.0000 -10.0000 -17.0000 0.1457 -0.9057 -0.3789
1 -12 11 0.1970 1.0000 -12.0000 11.0000 0.1489 -0.7047 0.6815
1 11 15 0.1646 1.0000 11.0000 15.0000 -0.2024 0.9399 0.2765
16 3 0 0.0772 16.0000 3.0000 0.0000 0.8622 0.4353 0.0573
-16 -3 0 0.0772 -16.0000 -3.0000 -0.0000 -0.8622 -0.4353 -0.0573
4 5 -24 0.2517 4.0000 5.0000 -24.0000 0.3225 0.1496 -0.9342
3 -7 22 0.2617 3.0000 -7.0000 22.0000 0.1152 -0.2111 0.9673
-3 13 7 0.2088 -3.0000 13.0000 7.0000 -0.4011 0.9375 -0.0857
-14 -6 -9 0.1369 -14.0000 -6.0000 -9.0000 -0.6444 -0.7118 -0.2878
-13 -8 5 0.1400 -13.0000 -8.0000 5.0000 -0.6570 -0.6880 0.2622
-5 -7 21 0.2441 -5.0000 -7.0000 21.0000 -0.3300 -0.3349 0.8678
-14 7 6 0.1412 -14.0000 7.0000 6.0000 -0.9315 0.3533 -0.0668
-11 3 19 0.2274 -11.0000 3.0000 19.0000 -0.7960 0.2555 0.5114
8 -12 -6 0.2397 8.0000 -12.0000 -6.0000 0.6627 -0.7865 0.1374

loop_
_geom_angle_atom_site_label_1
_geom_angle_atom_site_label_2
_geom_angle_atom_site_label_3
_geom_angle
O1 Fe1 O2 133.40(4)
O1 Fe1 N1 89.56(4)
N1 Fe1 O2 76.66(4)
N2 Fe1 O1 113.98(4)
N2 Fe1 O2 98.99(4)
N2 Fe1 N1 148.22(4)
N2 Si1 C11 112.12(6)
N2 Si1 C12 110.46(6)
N2 Si1 C13 114.21(6)
C11 Si1 C13 106.11(7)
C12 Si1 C11 107.23(7)
C12 Si1 C13 106.29(7)
N2 Si2 C14 111.76(7)
N2 Si2 C15 113.17(6)
N2 Si2 C16 110.73(5)
C14 Si2 C15 108.02(9)
C14 Si2 C16 108.11(7)
C15 Si2 C16 104.69(7)
C2 O1 Fe1 127.20(8)
C7 O2 Fe1 116.07(7)
C10 O2 Fe1 132.54(8)
C10 O2 C7 109.46(9)
C4 N1 Fe1 126.31(9)
C4 N1 C6 120.96(10)
C6 N1 Fe1 112.57(7)
Si1 N2 Fe1 117.74(5)
Si2 N2 Fe1 115.25(5)
Si2 N2 Si1 126.06(6)
H1A C1 H1B 109.5
H1A C1 H1C 109.5
H1B C1 H1C 109.5
C2 C1 H1A 109.5
C2 C1 H1B 109.5
C2 C1 H1C 109.5
O1 C2 C1 114.48(12)
O1 C2 C3 125.51(12)
C3 C2 C1 119.98(11)
C2 C3 H3 116.7
C2 C3 C4 126.67(11)
C4 C3 H3 116.7
N1 C4 C3 122.07(11)
N1 C4 C5 121.67(12)
C3 C4 C5 116.24(11)
C4 C5 H5A 109.5
C4 C5 H5B 109.5
C4 C5 H5C 109.5
H5A C5 H5B 109.5
H5A C5 H5C 109.5
H5B C5 H5C 109.5
N1 C6 H6A 110.1
N1 C6 H6B 110.1
N1 C6 C7 108.04(10)
H6A C6 H6B 108.4
C7 C6 H6A 110.1
C7 C6 H6B 110.1
O2 C7 C6 106.62(10)
O2 C7 H7 109.6
O2 C7 C8 105.72(10)
C6 C7 H7 109.6
C6 C7 C8 115.47(11)
C8 C7 H7 109.6
C7 C8 H8A 110.7
C7 C8 H8B 110.7
H8A C8 H8B 108.8
C9 C8 C7 105.31(11)
C9 C8 H8A 110.7
C9 C8 H8B 110.7
C8 C9 H9A 110.8
C8 C9 H9B 110.8
H9A C9 H9B 108.8
C10 C9 C8 104.87(11)
C10 C9 H9A 110.8
C10 C9 H9B 110.8
O2 C10 C9 104.50(11)
O2 C10 H10A 110.9
O2 C10 H10B 110.9
C9 C10 H10A 110.9
C9 C10 H10B 110.9
H10A C10 H10B 108.9
Si1 C11 H11A 109.5
Si1 C11 H11B 109.5
Si1 C11 H11C 109.5
H11A C11 H11B 109.5
H11A C11 H11C 109.5
H11B C11 H11C 109.5
Si1 C12 H12A 109.5
Si1 C12 H12B 109.5
Si1 C12 H12C 109.5
H12A C12 H12B 109.5
H12A C12 H12C 109.5
H12B C12 H12C 109.5
Si1 C13 H13A 109.5
Si1 C13 H13B 109.5
Si1 C13 H13C 109.5
H13A C13 H13B 109.5
H13A C13 H13C 109.5
H13B C13 H13C 109.5
Si2 C14 H14A 109.5
Si2 C14 H14B 109.5
Si2 C14 H14C 109.5
H14A C14 H14B 109.5
H14A C14 H14C 109.5
H14B C14 H14C 109.5
Si2 C15 H15A 109.5
Si2 C15 H15B 109.5
Si2 C15 H15C 109.5
H15A C15 H15B 109.5
H15A C15 H15C 109.5
H15B C15 H15C 109.5
Si2 C16 H16A 109.5
Si2 C16 H16B 109.5
Si2 C16 H16C 109.5
H16A C16 H16B 109.5
H16A C16 H16C 109.5
H16B C16 H16C 109.5

loop_
_geom_bond_atom_site_label_1
_geom_bond_atom_site_label_2
_geom_bond_distance
Fe1 O1 1.9614(9)
Fe1 O2 2.1418(9)
Fe1 N1 2.0559(10)
Fe1 N2 1.9472(9)
Si1 N2 1.7110(10)
Si1 C11 1.8742(14)
Si1 C12 1.8719(15)
Si1 C13 1.8763(14)
Si2 N2 1.7084(10)
Si2 C14 1.8695(16)
Si2 C15 1.8752(15)
Si2 C16 1.8761(14)
O1 C2 1.2937(14)
O2 C7 1.4536(14)
O2 C10 1.4393(15)
N1 C4 1.3112(15)
N1 C6 1.4678(16)
C1 H1A 0.9600
C1 H1B 0.9600
C1 H1C 0.9600
C1 C2 1.5132(18)
C2 C3 1.3743(18)
C3 H3 0.9300
C3 C4 1.4225(19)
C4 C5 1.5156(17)
C5 H5A 0.9600
C5 H5B 0.9600
C5 H5C 0.9600
C6 H6A 0.9700
C6 H6B 0.9700
C6 C7 1.5085(18)
C7 H7 0.9800
C7 C8 1.5343(18)
C8 H8A 0.9700
C8 H8B 0.9700
C8 C9 1.517(2)
C9 H9A 0.9700
C9 H9B 0.9700
C9 C10 1.507(2)
C10 H10A 0.9700
C10 H10B 0.9700
C11 H11A 0.9600
C11 H11B 0.9600
C11 H11C 0.9600
C12 H12A 0.9600
C12 H12B 0.9600
C12 H12C 0.9600
C13 H13A 0.9600
C13 H13B 0.9600
C13 H13C 0.9600
C14 H14A 0.9600
C14 H14B 0.9600
C14 H14C 0.9600
C15 H15A 0.9600
C15 H15B 0.9600
C15 H15C 0.9600
C16 H16A 0.9600
C16 H16B 0.9600
C16 H16C 0.9600

loop_
_geom_torsion_atom_site_label_1
_geom_torsion_atom_site_label_2
_geom_torsion_atom_site_label_3
_geom_torsion_atom_site_label_4
_geom_torsion
Fe1 O1 C2 C1 -171.40(8)
Fe1 O1 C2 C3 10.64(18)
Fe1 O2 C7 C6 24.00(12)
Fe1 O2 C7 C8 147.38(8)
Fe1 O2 C10 C9 -131.76(11)
Fe1 N1 C4 C3 -4.62(17)
Fe1 N1 C4 C5 177.25(9)
Fe1 N1 C6 C7 48.00(11)
O1 C2 C3 C4 5.6(2)
O2 C7 C8 C9 -1.23(14)
N1 C6 C7 O2 -44.69(13)
N1 C6 C7 C8 -161.77(10)
C1 C2 C3 C4 -172.24(12)
C2 C3 C4 N1 -8.4(2)
C2 C3 C4 C5 169.85(12)
C4 N1 C6 C7 -127.57(12)
C6 N1 C4 C3 170.30(11)
C6 N1 C4 C5 -7.83(17)
C6 C7 C8 C9 116.36(13)
C7 O2 C10 C9 31.34(14)
C7 C8 C9 C10 19.47(16)
C8 C9 C10 O2 -30.85(15)
C10 O2 C7 C6 -142.21(11)
C10 O2 C7 C8 -18.83(13)
C11 Si1 N2 Fe1 71.20(8)
C11 Si1 N2 Si2 -97.02(9)
C12 Si1 N2 Fe1 -48.34(8)
C12 Si1 N2 Si2 143.45(8)
C13 Si1 N2 Fe1 -168.06(7)
C13 Si1 N2 Si2 23.72(10)
C14 Si2 N2 Fe1 -107.72(8)
C14 Si2 N2 Si1 60.76(10)
C15 Si2 N2 Fe1 130.06(8)
C15 Si2 N2 Si1 -61.46(10)
C16 Si2 N2 Fe1 12.87(8)
C16 Si2 N2 Si1 -178.65(8)
